data_2216251
loop_
_publ_author_name
'Souza, Bruno S.'
'Bortoluzzi, Adailton J.'
'Nome, Faruk'

_publ_section_title
;
 2-Carboxy-1-naphthyl acetate
;
_journal_coeditor_code BH2141
_journal_issue 12
_journal_name_full 'Acta Crystallographica Section E'
_journal_page_first o4523
_journal_page_last o4523
_journal_paper_doi 10.1107/S1600536807053433
_journal_volume 63
_journal_year 2007
_chemical_formula_iupac 'C13 H10 O4'
_chemical_formula_moiety 'C13 H10 O4'
_chemical_formula_sum 'C13 H10 O4'
_chemical_formula_weight 230.21
_chemical_melting_point 411
_chemical_name_systematic '2-Carboxy-1-naphthyl acetate'
_space_group_IT_number 2
_symmetry_cell_setting triclinic
_symmetry_space_group_name_Hall '-P 1'
_symmetry_space_group_name_H-M 'P -1'
_atom_sites_solution_hydrogens geom
_atom_sites_solution_primary direct
_atom_sites_solution_secondary difmap
_audit_creation_method SHELXL97
_cell_angle_alpha 100.780(10)
_cell_angle_beta 93.640(10)
_cell_angle_gamma 91.560(10)
_cell_formula_units_Z 2
_cell_length_a 7.5690(10)
_cell_length_b 8.4980(10)
_cell_length_c 8.8920(10)
_cell_measurement_reflns_used 25
_cell_measurement_temperature 293(2)
_cell_measurement_theta_max 16.88
_cell_measurement_theta_min 5.40
_cell_volume 560.27(12)
_computing_cell_refinement 'CAD-4 EXPRESS (Enraf--Nonius, 1994)'
_computing_data_collection 'CAD-4 EXPRESS (Enraf--Nonius, 1994)'
_computing_data_reduction 'HELENA (Spek, 1996)'
_computing_molecular_graphics
;
PLATON (Spek, 2003) and Mercury (Macrae <i>et al.</i>,  2006)
;
_computing_publication_material
;
SHELXL97 (Sheldrick, 1997)
;
_computing_structure_refinement 'SHELXL97 (Sheldrick, 1997)'
_computing_structure_solution 'SIR97 (Altomare <i>et al.</i>,  1999)'
_diffrn_ambient_temperature 293(2)
_diffrn_measured_fraction_theta_full 0.997
_diffrn_measured_fraction_theta_max 0.997
_diffrn_measurement_device_type 'Enraf--Nonius CAD-4'
_diffrn_measurement_method \w--2\q
_diffrn_radiation_monochromator graphite
_diffrn_radiation_source 'fine-focus sealed tube'
_diffrn_radiation_type MoK\a
_diffrn_radiation_wavelength 0.71073
_diffrn_reflns_av_R_equivalents 0.0102
_diffrn_reflns_av_sigmaI/netI 0.0199
_diffrn_reflns_limit_h_max 9
_diffrn_reflns_limit_h_min -9
_diffrn_reflns_limit_k_max 10
_diffrn_reflns_limit_k_min -9
_diffrn_reflns_limit_l_max 0
_diffrn_reflns_limit_l_min -10
_diffrn_reflns_number 2124
_diffrn_reflns_theta_full 25.07
_diffrn_reflns_theta_max 25.07
_diffrn_reflns_theta_min 2.34
_diffrn_standards_decay_% <1
_diffrn_standards_interval_count 200
_diffrn_standards_number 3
_exptl_absorpt_coefficient_mu 0.102
_exptl_absorpt_correction_type none
_exptl_crystal_colour colourless
_exptl_crystal_density_diffrn 1.365
_exptl_crystal_density_method 'not measured'
_exptl_crystal_description 'irregular block'
_exptl_crystal_F_000 240
_exptl_crystal_size_max 0.50
_exptl_crystal_size_mid 0.23
_exptl_crystal_size_min 0.13
_refine_diff_density_max 0.136
_refine_diff_density_min -0.303
_refine_ls_extinction_method none
_refine_ls_goodness_of_fit_ref 1.036
_refine_ls_hydrogen_treatment constr
_refine_ls_matrix_type full
_refine_ls_number_parameters 154
_refine_ls_number_reflns 1987
_refine_ls_number_restraints 0
_refine_ls_restrained_S_all 1.036
_refine_ls_R_factor_all 0.0585
_refine_ls_R_factor_gt 0.0378
_refine_ls_shift/su_max 0.000
_refine_ls_shift/su_mean 0.000
_refine_ls_structure_factor_coef Fsqd
_refine_ls_weighting_details 'calc w=1/[\s^2^(Fo^2^)+(0.0621P)^2^+0.0777P] where P=(Fo^2^+2Fc^2^)/3'
_refine_ls_weighting_scheme calc
_refine_ls_wR_factor_gt 0.1034
_refine_ls_wR_factor_ref 0.1155
_reflns_number_gt 1516
_reflns_number_total 1987
_reflns_threshold_expression I>2\s(I)
_cod_data_source_file bh2141.cif
_cod_data_source_block I
_cod_database_code 2216251
_cod_database_fobs_code 2216251

loop_
_symmetry_equiv_pos_as_xyz
'x, y, z'
'-x, -y, -z'

loop_
_atom_site_type_symbol
_atom_site_label
_atom_site_fract_x
_atom_site_fract_y
_atom_site_fract_z
_atom_site_U_iso_or_equiv
_atom_site_adp_type
_atom_site_calc_flag
_atom_site_refinement_flags
_atom_site_occupancy
C C1 0.20498(18) 0.67195(18) 0.10960(16) 0.0424(4) Uani d . 1
C C2 0.17587(18) 0.53133(18) 0.16112(16) 0.0416(4) Uani d . 1
C C3 0.21410(19) 0.38603(19) 0.06528(17) 0.0468(4) Uani d . 1
H H3 0.1957 0.2900 0.0988 0.056 Uiso calc R 1
C C4 0.2771(2) 0.3831(2) -0.07489(18) 0.0506(4) Uani d . 1
H H4 0.3015 0.2856 -0.1354 0.061 Uiso calc R 1
C C5 0.30595(19) 0.5267(2) -0.12959(16) 0.0487(4) Uani d . 1
C C6 0.3692(2) 0.5273(2) -0.27633(19) 0.0608(5) Uani d . 1
H H6 0.3939 0.4311 -0.3389 0.073 Uiso calc R 1
C C7 0.3940(2) 0.6671(3) -0.3258(2) 0.0724(6) Uani d . 1
H H7 0.4348 0.6657 -0.4225 0.087 Uiso calc R 1
C C8 0.3592(3) 0.8128(3) -0.2338(2) 0.0742(6) Uani d . 1
H H8 0.3779 0.9077 -0.2694 0.089 Uiso calc R 1
C C9 0.2978(2) 0.8182(2) -0.0910(2) 0.0628(5) Uani d . 1
H H9 0.2746 0.9161 -0.0305 0.075 Uiso calc R 1
C C10 0.26988(18) 0.6744(2) -0.03603(17) 0.0474(4) Uani d . 1
C C12 0.2811(2) 0.88957(19) 0.31165(19) 0.0527(4) Uani d . 1
C C13 0.2144(3) 1.0414(2) 0.3956(2) 0.0781(6) Uani d . 1
H H13A 0.0997 1.0594 0.3510 0.117 Uiso calc PR 0.50
H H13B 0.2948 1.1287 0.3889 0.117 Uiso calc PR 0.50
H H13C 0.2056 1.0343 0.5014 0.117 Uiso calc PR 0.50
H H13D 0.3004 1.0889 0.4765 0.117 Uiso calc PR 0.50
H H13E 0.1053 1.0195 0.4386 0.117 Uiso calc PR 0.50
H H13F 0.1945 1.1140 0.3261 0.117 Uiso calc PR 0.50
C C20 0.10309(18) 0.52309(17) 0.31152(16) 0.0417(4) Uani d . 1
O O10 0.16270(14) 0.81991(12) 0.19450(12) 0.0508(3) Uani d . 1
O O11 0.41900(17) 0.83269(15) 0.33735(15) 0.0704(4) Uani d . 1
O O21 0.08911(17) 0.38850(14) 0.34850(13) 0.0639(4) Uani d . 1
O O22 0.05509(16) 0.65000(13) 0.39605(12) 0.0582(3) Uani d . 1
H H22 -0.0060 0.6349 0.4841 0.070 Uiso d R 1

loop_
_atom_site_aniso_label
_atom_site_aniso_U_11
_atom_site_aniso_U_22
_atom_site_aniso_U_33
_atom_site_aniso_U_12
_atom_site_aniso_U_13
_atom_site_aniso_U_23
C1 0.0409(8) 0.0493(9) 0.0383(8) 0.0025(6) 0.0031(6) 0.0115(6)
C2 0.0386(7) 0.0520(9) 0.0357(8) 0.0020(6) 0.0031(6) 0.0123(6)
C3 0.0476(8) 0.0509(9) 0.0428(8) 0.0028(7) 0.0044(7) 0.0104(7)
C4 0.0481(8) 0.0589(10) 0.0429(8) 0.0056(7) 0.0060(7) 0.0035(7)
C5 0.0371(8) 0.0728(11) 0.0366(8) 0.0017(7) 0.0036(6) 0.0108(7)
C6 0.0526(9) 0.0897(13) 0.0420(9) 0.0040(9) 0.0106(7) 0.0144(9)
C7 0.0659(11) 0.1106(17) 0.0469(10) -0.0015(11) 0.0157(8) 0.0273(11)
C8 0.0765(13) 0.0933(15) 0.0648(12) -0.0064(11) 0.0155(10) 0.0435(11)
C9 0.0688(11) 0.0692(12) 0.0566(10) -0.0013(9) 0.0127(8) 0.0258(9)
C10 0.0405(8) 0.0636(10) 0.0419(8) -0.0009(7) 0.0042(6) 0.0197(7)
C12 0.0637(10) 0.0455(9) 0.0511(9) -0.0050(8) 0.0121(8) 0.0134(7)
C13 0.0923(15) 0.0567(11) 0.0830(14) 0.0045(10) 0.0197(11) 0.0024(10)
C20 0.0432(8) 0.0456(8) 0.0383(8) 0.0042(6) 0.0054(6) 0.0122(6)
O10 0.0589(7) 0.0492(6) 0.0480(6) 0.0071(5) 0.0091(5) 0.0162(5)
O11 0.0671(8) 0.0618(8) 0.0761(9) 0.0029(6) -0.0066(7) 0.0011(6)
O21 0.0883(9) 0.0547(7) 0.0583(7) 0.0167(6) 0.0303(6) 0.0254(6)
O22 0.0801(8) 0.0535(7) 0.0442(6) 0.0015(6) 0.0240(6) 0.0115(5)

loop_
_atom_type_symbol
_atom_type_description
_atom_type_scat_dispersion_real
_atom_type_scat_dispersion_imag
_atom_type_scat_source
C C 0.0033 0.0016 'International Tables Vol C Tables 4.2.6.8 and 6.1.1.4'
H H 0.0000 0.0000 'International Tables Vol C Tables 4.2.6.8 and 6.1.1.4'
O O 0.0106 0.0060 'International Tables Vol C Tables 4.2.6.8 and 6.1.1.4'

loop_
_geom_angle_atom_site_label_1
_geom_angle_atom_site_label_2
_geom_angle_atom_site_label_3
_geom_angle
C2 C1 O10 121.68(12)
C2 C1 C10 122.05(14)
O10 C1 C10 116.18(13)
C1 C2 C3 118.25(13)
C1 C2 C20 123.76(13)
C3 C2 C20 117.98(13)
C4 C3 C2 121.56(15)
C4 C3 H3 119.2
C2 C3 H3 119.2
C3 C4 C5 120.68(15)
C3 C4 H4 119.7
C5 C4 H4 119.7
C4 C5 C10 119.17(13)
C4 C5 C6 121.96(16)
C10 C5 C6 118.86(16)
C7 C6 C5 120.44(18)
C7 C6 H6 119.8
C5 C6 H6 119.8
C6 C7 C8 120.88(17)
C6 C7 H7 119.6
C8 C7 H7 119.6
C9 C8 C7 120.75(18)
C9 C8 H8 119.6
C7 C8 H8 119.6
C8 C9 C10 119.83(18)
C8 C9 H9 120.1
C10 C9 H9 120.1
C9 C10 C5 119.24(14)
C9 C10 C1 122.48(16)
C5 C10 C1 118.28(14)
O11 C12 O10 122.40(15)
O11 C12 C13 126.65(17)
O10 C12 C13 110.95(16)
C12 C13 H13A 109.5
C12 C13 H13B 109.5
H13A C13 H13B 109.5
C12 C13 H13C 109.5
H13A C13 H13C 109.5
H13B C13 H13C 109.5
C12 C13 H13D 109.5
H13A C13 H13D 141.1
H13B C13 H13D 56.3
H13C C13 H13D 56.3
C12 C13 H13E 109.5
H13A C13 H13E 56.3
H13B C13 H13E 141.1
H13C C13 H13E 56.3
H13D C13 H13E 109.5
C12 C13 H13F 109.5
H13A C13 H13F 56.3
H13B C13 H13F 56.3
H13C C13 H13F 141.1
H13D C13 H13F 109.5
H13E C13 H13F 109.5
O21 C20 O22 122.29(13)
O21 C20 C2 117.85(13)
O22 C20 C2 119.85(13)
C12 O10 C1 117.11(12)
C20 O22 H22 115.8

loop_
_geom_bond_atom_site_label_1
_geom_bond_atom_site_label_2
_geom_bond_distance
C1 C2 1.375(2)
C1 O10 1.3967(18)
C1 C10 1.417(2)
C2 C3 1.411(2)
C2 C20 1.491(2)
C3 C4 1.359(2)
C3 H3 0.9300
C4 C5 1.412(2)
C4 H4 0.9300
C5 C10 1.414(2)
C5 C6 1.419(2)
C6 C7 1.354(3)
C6 H6 0.9300
C7 C8 1.392(3)
C7 H7 0.9300
C8 C9 1.373(3)
C8 H8 0.9300
C9 C10 1.413(2)
C9 H9 0.9300
C12 O11 1.189(2)
C12 O10 1.364(2)
C12 C13 1.483(2)
C13 H13A 0.9600
C13 H13B 0.9600
C13 H13C 0.9600
C13 H13D 0.9600
C13 H13E 0.9600
C13 H13F 0.9600
C20 O21 1.2514(17)
C20 O22 1.2700(18)
O22 H22 0.9613

loop_
_geom_hbond_atom_site_label_D
_geom_hbond_atom_site_label_H
_geom_hbond_atom_site_label_A
_geom_hbond_site_symmetry_A
_geom_hbond_distance_DH
_geom_hbond_distance_HA
_geom_hbond_distance_DA
_geom_hbond_angle_DHA
_geom_hbond_publ_flag
O22 H22 O21 2_566 0.96 1.70 2.6517(15) 173.0 yes
